data_4335448
loop_
_publ_author_name
'Kiran Kumarvarma Chakrahari'
'Arunabha Thakur'
'Bijan Mondal'
'V. Ramkumar'
'Sundargopal Ghosh'

_publ_section_title
;
 Hypoelectronic Dimetallaheteroboranes of Group 6 Transition Metals
 Containing Heavier Chalcogen Elements
;
_journal_name_full 'Inorganic Chemistry'
_journal_page_first 7923
_journal_page_last 7932
_journal_paper_doi 10.1021/ic400432v
_journal_volume 52
_journal_year 2013
_chemical_formula_moiety 'C20 H33 B5 Mo2 Se'
_chemical_formula_sum 'C20 H33 B5 Mo2 Se'
_chemical_formula_weight 598.35
_chemical_name_systematic
; 
 ? 
;
_space_group_IT_number 86
_symmetry_cell_setting tetragonal
_symmetry_space_group_name_Hall '-P 4bc'
_symmetry_space_group_name_H-M 'P 42/n :2'
_atom_sites_solution_hydrogens geom
_atom_sites_solution_primary direct
_atom_sites_solution_secondary difmap
_audit_creation_method SHELXL-97
_cell_angle_alpha 90.00
_cell_angle_beta 90.00
_cell_angle_gamma 90.00
_cell_formula_units_Z 8
_cell_length_a 24.1695(2)
_cell_length_b 24.1695(2)
_cell_length_c 8.60720(10)
_cell_measurement_reflns_used 12234
_cell_measurement_temperature 150(2)
_cell_measurement_theta_max 70.1
_cell_measurement_theta_min 4.1
_cell_volume 5028.02(8)
_computing_cell_refinement 'CrysAlis RED, Oxford Diffraction Ltd.,'
_computing_data_collection 'CrysAlis CCD, Oxford Diffraction Ltd.,'
_computing_data_reduction 'CrysAlis RED, Oxford Diffraction Ltd.,'
_computing_molecular_graphics Ortep3
_computing_publication_material Shelx97
_computing_structure_refinement 'SHELXL-97 (Sheldrick, 1997)'
_computing_structure_solution 'SHELXS-97 (Sheldrick, 1997)'
_diffrn_ambient_temperature 150(2)
_diffrn_detector_area_resol_mean 15.9948
_diffrn_measured_fraction_theta_full 0.999
_diffrn_measured_fraction_theta_max 0.999
_diffrn_measurement_device_type 'OXFORD DIFFRACTION SUPER NOVA'
_diffrn_measurement_method \w/q-scan
_diffrn_radiation_monochromator graphite
_diffrn_radiation_source 'Micro-Focus (Cu) x-ray Source'
_diffrn_radiation_type CuK\a
_diffrn_radiation_wavelength 1.54184
_diffrn_reflns_av_R_equivalents 0.0855
_diffrn_reflns_av_sigmaI/netI 0.0488
_diffrn_reflns_limit_h_max 28
_diffrn_reflns_limit_h_min -28
_diffrn_reflns_limit_k_max 28
_diffrn_reflns_limit_k_min -27
_diffrn_reflns_limit_l_max 10
_diffrn_reflns_limit_l_min -6
_diffrn_reflns_number 20653
_diffrn_reflns_theta_full 67.48
_diffrn_reflns_theta_max 67.48
_diffrn_reflns_theta_min 3.66
_diffrn_standards_decay_% 0
_exptl_absorpt_coefficient_mu 9.821
_exptl_absorpt_correction_T_max 0.435
_exptl_absorpt_correction_T_min 0.312
_exptl_absorpt_correction_type multi-scan
_exptl_absorpt_process_details '(CrysAlis RED; Oxford Diffraction, 2009)'
_exptl_crystal_colour brown
_exptl_crystal_density_diffrn 1.581
_exptl_crystal_description block
_exptl_crystal_F_000 2368
_exptl_crystal_size_max 0.24
_exptl_crystal_size_mid 0.18
_exptl_crystal_size_min 0.14
_refine_diff_density_max 3.897
_refine_diff_density_min -1.189
_refine_diff_density_rms 0.183
_refine_ls_extinction_method none
_refine_ls_goodness_of_fit_ref 1.046
_refine_ls_hydrogen_treatment constr
_refine_ls_matrix_type full
_refine_ls_number_parameters 259
_refine_ls_number_reflns 4537
_refine_ls_number_restraints 109
_refine_ls_restrained_S_all 1.036
_refine_ls_R_factor_all 0.0767
_refine_ls_R_factor_gt 0.0745
_refine_ls_shift/su_max 0.005
_refine_ls_shift/su_mean 0.000
_refine_ls_structure_factor_coef Fsqd
_refine_ls_weighting_details 'calc w=1/[\s^2^(Fo^2^)+(0.1122P)^2^+60.1709P] where P=(Fo^2^+2Fc^2^)/3'
_refine_ls_weighting_scheme calc
_refine_ls_wR_factor_gt 0.1981
_refine_ls_wR_factor_ref 0.2000
_reflns_number_gt 4403
_reflns_number_total 4537
_reflns_threshold_expression >2sigma(I)
_cod_data_source_file ic400432v_si_002_4.cif
_cod_data_source_block 5
_cod_original_sg_symbol_Hall ' -P 4bc '
_cod_original_sg_symbol_H-M 'P 42/n'
_cod_database_code 4335448

loop_
_symmetry_equiv_pos_as_xyz
'x, y, z'
'-x+1/2, -y+1/2, z'
'-y, x+1/2, z+1/2'
'y+1/2, -x, z+1/2'
'-x, -y, -z'
'x-1/2, y-1/2, -z'
'y, -x-1/2, -z-1/2'
'-y-1/2, x, -z-1/2'

loop_
_atom_site_label
_atom_site_type_symbol
_atom_site_fract_x
_atom_site_fract_y
_atom_site_fract_z
_atom_site_U_iso_or_equiv
_atom_site_adp_type
_atom_site_occupancy
_atom_site_symmetry_multiplicity
_atom_site_calc_flag
_atom_site_refinement_flags
_atom_site_disorder_assembly
_atom_site_disorder_group
C1 C 0.3851(4) 0.5739(4) 0.6907(12) 0.0327(19) Uani 1 1 d U . .
C2 C 0.4181(4) 0.5575(4) 0.8176(12) 0.0309(13) Uani 1 1 d U . .
C3 C 0.4069(4) 0.5927(4) 0.9468(12) 0.0309(13) Uani 1 1 d U . .
C4 C 0.3668(4) 0.6326(4) 0.8969(13) 0.0359(15) Uani 1 1 d U . .
C5 C 0.3542(4) 0.6204(4) 0.7363(13) 0.0359(15) Uani 1 1 d U . .
C6 C 0.3897(5) 0.5504(6) 0.5290(13) 0.051(3) Uani 1 1 d . . .
H6A H 0.3577 0.5622 0.4671 0.076 Uiso 1 1 calc R . .
H6B H 0.3904 0.5099 0.5345 0.076 Uiso 1 1 calc R . .
H6C H 0.4238 0.5637 0.4801 0.076 Uiso 1 1 calc R . .
C7 C 0.4619(5) 0.5133(5) 0.8117(14) 0.044(3) Uani 1 1 d . . .
H7A H 0.4621 0.4928 0.9100 0.066 Uiso 1 1 calc R . .
H7B H 0.4982 0.5304 0.7952 0.066 Uiso 1 1 calc R . .
H7C H 0.4539 0.4878 0.7260 0.066 Uiso 1 1 calc R . .
C8 C 0.4375(5) 0.5928(5) 1.0977(13) 0.041(3) Uani 1 1 d . . .
H8A H 0.4401 0.5549 1.1376 0.061 Uiso 1 1 calc R . .
H8B H 0.4177 0.6160 1.1728 0.061 Uiso 1 1 calc R . .
H8C H 0.4748 0.6077 1.0816 0.061 Uiso 1 1 calc R . .
C9 C 0.3482(6) 0.6813(5) 0.9836(18) 0.056(4) Uani 1 1 d . . .
H9A H 0.3136 0.6951 0.9385 0.085 Uiso 1 1 calc R . .
H9B H 0.3765 0.7102 0.9779 0.085 Uiso 1 1 calc R . .
H9C H 0.3420 0.6711 1.0925 0.085 Uiso 1 1 calc R . .
C10 C 0.3186(6) 0.6548(6) 0.632(2) 0.065(4) Uani 1 1 d . . .
H10A H 0.2881 0.6707 0.6926 0.097 Uiso 1 1 calc R . .
H10B H 0.3035 0.6317 0.5489 0.097 Uiso 1 1 calc R . .
H10C H 0.3408 0.6847 0.5870 0.097 Uiso 1 1 calc R . .
C11 C 0.2422(4) 0.4077(4) 1.2297(10) 0.0247(17) Uani 1 1 d U . .
C12 C 0.1909(3) 0.4367(4) 1.2036(11) 0.0240(17) Uani 1 1 d U . .
C13 C 0.1708(3) 0.4197(4) 1.0578(11) 0.0246(17) Uani 1 1 d U . .
C14 C 0.2080(4) 0.3808(4) 0.9911(10) 0.0227(16) Uani 1 1 d U . .
C15 C 0.2525(4) 0.3737(4) 1.0970(10) 0.0231(16) Uani 1 1 d U . .
C16 C 0.2744(4) 0.4085(5) 1.3787(12) 0.037(2) Uani 1 1 d . . .
H16A H 0.2728 0.4456 1.4243 0.056 Uiso 1 1 calc R . .
H16B H 0.3130 0.3987 1.3577 0.056 Uiso 1 1 calc R . .
H16C H 0.2584 0.3817 1.4515 0.056 Uiso 1 1 calc R . .
C17 C 0.1623(5) 0.4732(5) 1.3201(13) 0.041(3) Uani 1 1 d . . .
H17A H 0.1881 0.4824 1.4041 0.061 Uiso 1 1 calc R . .
H17B H 0.1303 0.4536 1.3631 0.061 Uiso 1 1 calc R . .
H17C H 0.1499 0.5072 1.2690 0.061 Uiso 1 1 calc R . .
C18 C 0.1161(4) 0.4373(5) 0.9906(13) 0.037(2) Uani 1 1 d . . .
H18A H 0.1215 0.4503 0.8838 0.056 Uiso 1 1 calc R . .
H18B H 0.1005 0.4673 1.0536 0.056 Uiso 1 1 calc R . .
H18C H 0.0906 0.4058 0.9907 0.056 Uiso 1 1 calc R . .
C19 C 0.2006(4) 0.3472(4) 0.8443(11) 0.032(2) Uani 1 1 d . . .
H19A H 0.2341 0.3500 0.7807 0.048 Uiso 1 1 calc R . .
H19B H 0.1690 0.3616 0.7857 0.048 Uiso 1 1 calc R . .
H19C H 0.1940 0.3084 0.8715 0.048 Uiso 1 1 calc R . .
C20 C 0.2979(5) 0.3322(4) 1.0843(13) 0.038(2) Uani 1 1 d . . .
H20A H 0.3046 0.3238 0.9746 0.057 Uiso 1 1 calc R . .
H20B H 0.2872 0.2983 1.1391 0.057 Uiso 1 1 calc R . .
H20C H 0.3317 0.3473 1.1310 0.057 Uiso 1 1 calc R . .
B1 B 0.2273(6) 0.5455(6) 0.8731(17) 0.051(3) Uani 1 1 d DU . .
H1 H 0.1919 0.5750 0.8603 0.061 Uiso 1 1 calc R A 1
B2 B 0.2254(4) 0.4769(4) 0.7752(13) 0.0294(19) Uani 1 1 d U C .
H2 H 0.1897 0.4536 0.7244 0.035 Uiso 1 1 calc R . .
B3 B 0.2685(5) 0.5251(5) 0.7025(15) 0.0350(17) Uani 1 1 d U C .
H3 H 0.2713 0.5450 0.5853 0.042 Uiso 1 1 calc R . .
B4 B 0.2958(5) 0.4630(5) 0.7686(14) 0.0350(17) Uani 1 1 d DU . .
H4 H 0.3100 0.4324 0.6795 0.042 Uiso 1 1 calc R B 2
Se1 Se 0.36077(11) 0.47416(11) 1.1224(3) 0.0331(8) Uani 0.427(4) 1 d PU C 1
B6 B 0.2544(10) 0.5593(9) 1.071(2) 0.024(4) Uani 0.427(4) 1 d PDU C 1
Se2 Se 0.29206(8) 0.54851(8) 1.1811(2) 0.0360(6) Uani 0.573(4) 1 d PU C 2
B5 B 0.3442(7) 0.4516(8) 0.930(2) 0.0294(19) Uani 0.573(4) 1 d PD C 2
Mo1 Mo 0.32665(3) 0.54496(3) 0.89643(9) 0.0294(2) Uani 1 1 d . C .
Mo2 Mo 0.25564(3) 0.46586(3) 1.01943(8) 0.0258(2) Uani 1 1 d . C .

loop_
_atom_site_aniso_label
_atom_site_aniso_U_11
_atom_site_aniso_U_22
_atom_site_aniso_U_33
_atom_site_aniso_U_23
_atom_site_aniso_U_13
_atom_site_aniso_U_12
C1 0.029(4) 0.030(4) 0.039(4) 0.008(4) -0.004(4) -0.015(3)
C2 0.030(3) 0.024(3) 0.039(3) 0.002(3) -0.003(3) -0.009(2)
C3 0.030(3) 0.024(3) 0.039(3) 0.002(3) -0.003(3) -0.009(2)
C4 0.032(3) 0.024(3) 0.052(4) 0.008(3) -0.005(3) -0.012(3)
C5 0.032(3) 0.024(3) 0.052(4) 0.008(3) -0.005(3) -0.012(3)
C6 0.050(7) 0.065(8) 0.037(6) 0.004(6) 0.002(5) -0.025(6)
C7 0.043(6) 0.040(6) 0.049(7) -0.005(5) 0.000(5) 0.000(5)
C8 0.035(6) 0.044(6) 0.042(6) -0.009(5) -0.007(5) -0.017(5)
C9 0.059(8) 0.022(5) 0.088(10) -0.013(6) 0.009(7) -0.006(5)
C10 0.051(8) 0.047(7) 0.096(11) 0.037(7) -0.012(7) -0.002(6)
C11 0.019(4) 0.030(4) 0.025(4) -0.002(3) -0.002(3) -0.001(3)
C12 0.015(3) 0.030(4) 0.027(4) -0.004(3) 0.004(3) -0.004(3)
C13 0.016(3) 0.026(4) 0.032(4) -0.003(3) 0.003(3) -0.006(3)
C14 0.017(3) 0.023(4) 0.028(4) -0.005(3) 0.003(3) -0.006(3)
C15 0.017(3) 0.024(4) 0.028(4) -0.001(3) 0.001(3) 0.001(3)
C16 0.033(5) 0.048(6) 0.032(5) -0.002(5) -0.011(4) -0.003(5)
C17 0.038(6) 0.042(6) 0.042(6) -0.015(5) 0.009(5) 0.008(5)
C18 0.018(4) 0.045(6) 0.049(6) -0.001(5) -0.003(4) -0.001(4)
C19 0.032(5) 0.031(5) 0.032(5) -0.008(4) -0.001(4) -0.012(4)
C20 0.039(6) 0.030(5) 0.045(6) -0.001(4) 0.001(5) 0.013(4)
B1 0.046(6) 0.046(6) 0.062(7) -0.006(6) -0.001(6) -0.005(5)
B2 0.026(4) 0.029(4) 0.033(4) 0.008(3) -0.005(3) -0.014(3)
B3 0.033(3) 0.035(4) 0.037(4) -0.001(3) -0.003(3) -0.010(3)
B4 0.033(3) 0.035(4) 0.037(4) -0.001(3) -0.003(3) -0.010(3)
Se1 0.0331(14) 0.0338(14) 0.0324(13) -0.0011(10) -0.0038(10) -0.0107(10)
B6 0.032(6) 0.020(6) 0.021(6) -0.002(5) -0.004(6) -0.005(6)
Se2 0.0422(11) 0.0368(11) 0.0289(10) -0.0100(7) -0.0024(8) -0.0133(8)
B5 0.026(4) 0.029(4) 0.033(4) 0.008(3) -0.005(3) -0.014(3)
Mo1 0.0305(4) 0.0210(4) 0.0368(4) -0.0029(3) -0.0005(3) -0.0119(3)
Mo2 0.0255(4) 0.0223(4) 0.0297(4) -0.0053(3) 0.0008(3) -0.0093(3)

loop_
_atom_type_symbol
_atom_type_description
_atom_type_scat_dispersion_real
_atom_type_scat_dispersion_imag
_atom_type_scat_source
C C 0.0181 0.0091 'International Tables Vol C Tables 4.2.6.8 and 6.1.1.4'
H H 0.0000 0.0000 'International Tables Vol C Tables 4.2.6.8 and 6.1.1.4'
B B 0.0090 0.0039 'International Tables Vol C Tables 4.2.6.8 and 6.1.1.4'
Se Se -0.7943 1.1372 'International Tables Vol C Tables 4.2.6.8 and 6.1.1.4'
Mo Mo -0.0483 2.7339 'International Tables Vol C Tables 4.2.6.8 and 6.1.1.4'

loop_
_geom_angle_atom_site_label_1
_geom_angle_atom_site_label_2
_geom_angle_atom_site_label_3
_geom_angle
C5 C1 C2 108.0(9)
C5 C1 C6 126.8(10)
C2 C1 C6 124.6(10)
C5 C1 Mo1 73.2(6)
C2 C1 Mo1 71.1(6)
C6 C1 Mo1 128.4(7)
C1 C2 C3 109.2(9)
C1 C2 C7 124.8(10)
C3 C2 C7 125.7(9)
C1 C2 Mo1 74.1(6)
C3 C2 Mo1 70.8(6)
C7 C2 Mo1 125.7(7)
C2 C3 C4 107.2(9)
C2 C3 C8 125.8(10)
C4 C3 C8 126.4(10)
C2 C3 Mo1 73.4(5)
C4 C3 Mo1 73.2(6)
C8 C3 Mo1 125.7(7)
C3 C4 C5 106.9(10)
C3 C4 C9 126.6(11)
C5 C4 C9 126.0(11)
C3 C4 Mo1 70.7(5)
C5 C4 Mo1 74.0(5)
C9 C4 Mo1 127.1(8)
C1 C5 C4 108.6(9)
C1 C5 C10 125.8(12)
C4 C5 C10 125.4(11)
C1 C5 Mo1 72.4(6)
C4 C5 Mo1 70.2(5)
C10 C5 Mo1 127.8(8)
C1 C6 H6A 109.5
C1 C6 H6B 109.5
H6A C6 H6B 109.5
C1 C6 H6C 109.5
H6A C6 H6C 109.5
H6B C6 H6C 109.5
C2 C7 H7A 109.5
C2 C7 H7B 109.5
H7A C7 H7B 109.5
C2 C7 H7C 109.5
H7A C7 H7C 109.5
H7B C7 H7C 109.5
C3 C8 H8A 109.5
C3 C8 H8B 109.5
H8A C8 H8B 109.5
C3 C8 H8C 109.5
H8A C8 H8C 109.5
H8B C8 H8C 109.5
C4 C9 H9A 109.5
C4 C9 H9B 109.5
H9A C9 H9B 109.5
C4 C9 H9C 109.5
H9A C9 H9C 109.5
H9B C9 H9C 109.5
C5 C10 H10A 109.5
C5 C10 H10B 109.5
H10A C10 H10B 109.5
C5 C10 H10C 109.5
H10A C10 H10C 109.5
H10B C10 H10C 109.5
C15 C11 C12 107.8(8)
C15 C11 C16 126.9(8)
C12 C11 C16 125.0(8)
C15 C11 Mo2 72.5(5)
C12 C11 Mo2 72.7(5)
C16 C11 Mo2 126.0(7)
C13 C12 C11 107.1(8)
C13 C12 C17 127.3(9)
C11 C12 C17 125.2(9)
C13 C12 Mo2 73.4(5)
C11 C12 Mo2 71.1(5)
C17 C12 Mo2 125.8(7)
C12 C13 C14 109.5(8)
C12 C13 C18 124.4(8)
C14 C13 C18 126.0(9)
C12 C13 Mo2 71.7(5)
C14 C13 Mo2 72.9(5)
C18 C13 Mo2 125.2(7)
C15 C14 C13 107.4(8)
C15 C14 C19 124.2(8)
C13 C14 C19 128.1(8)
C15 C14 Mo2 70.7(5)
C13 C14 Mo2 72.0(5)
C19 C14 Mo2 127.5(6)
C14 C15 C11 108.2(8)
C14 C15 C20 126.2(8)
C11 C15 C20 125.0(8)
C14 C15 Mo2 74.1(5)
C11 C15 Mo2 71.6(5)
C20 C15 Mo2 126.8(7)
C11 C16 H16A 109.5
C11 C16 H16B 109.5
H16A C16 H16B 109.5
C11 C16 H16C 109.5
H16A C16 H16C 109.5
H16B C16 H16C 109.5
C12 C17 H17A 109.5
C12 C17 H17B 109.5
H17A C17 H17B 109.5
C12 C17 H17C 109.5
H17A C17 H17C 109.5
H17B C17 H17C 109.5
C13 C18 H18A 109.5
C13 C18 H18B 109.5
H18A C18 H18B 109.5
C13 C18 H18C 109.5
H18A C18 H18C 109.5
H18B C18 H18C 109.5
C14 C19 H19A 109.5
C14 C19 H19B 109.5
H19A C19 H19B 109.5
C14 C19 H19C 109.5
H19A C19 H19C 109.5
H19B C19 H19C 109.5
C15 C20 H20A 109.5
C15 C20 H20B 109.5
H20A C20 H20B 109.5
C15 C20 H20C 109.5
H20A C20 H20C 109.5
H20B C20 H20C 109.5
B3 B1 B6 126.2(12)
B3 B1 B2 54.1(6)
B6 B1 B2 125.8(12)
B3 B1 Mo2 92.8(8)
B6 B1 Mo2 64.0(8)
B2 B1 Mo2 62.0(6)
B3 B1 Mo1 61.7(6)
B6 B1 Mo1 64.8(9)
B2 B1 Mo1 93.3(7)
Mo2 B1 Mo1 70.6(4)
B3 B1 H1 120.4
B6 B1 H1 104.2
B2 B1 H1 120.2
Mo2 B1 H1 141.3
Mo1 B1 H1 140.7
B3 B2 B4 61.0(7)
B3 B2 B1 62.4(7)
B4 B2 B1 99.4(8)
B3 B2 Mo2 103.2(6)
B4 B2 Mo2 71.8(5)
B1 B2 Mo2 70.9(6)
B3 B2 H2 132.9
B4 B2 H2 130.3
B1 B2 H2 130.1
Mo2 B2 H2 123.9
B2 B3 B4 61.0(7)
B2 B3 B1 63.6(7)
B4 B3 B1 100.1(9)
B2 B3 Mo1 105.1(7)
B4 B3 Mo1 72.7(6)
B1 B3 Mo1 71.7(6)
B2 B3 H3 132.1
B4 B3 H3 130.1
B1 B3 H3 129.4
Mo1 B3 H3 122.8
B3 B4 B2 58.0(6)
B3 B4 B5 128.3(10)
B2 B4 B5 128.9(10)
B3 B4 Mo2 96.8(7)
B2 B4 Mo2 64.1(5)
B5 B4 Mo2 64.9(7)
B3 B4 Mo1 63.4(5)
B2 B4 Mo1 97.5(7)
B5 B4 Mo1 65.0(7)
Mo2 B4 Mo1 71.5(3)
B3 B4 H4 117.6
B2 B4 H4 116.8
B5 B4 H4 103.0
Mo2 B4 H4 140.3
Mo1 B4 H4 140.2
Mo2 Se1 Mo1 61.72(6)
B1 B6 Mo2 69.6(8)
B1 B6 Mo1 69.2(9)
Mo2 B6 Mo1 73.7(7)
Mo2 Se2 Mo1 64.90(5)
B4 B5 Mo2 68.8(7)
B4 B5 Mo1 69.0(7)
Mo2 B5 Mo1 74.1(6)
B3 Mo1 C3 141.2(4)
B3 Mo1 B5 90.0(5)
C3 Mo1 B5 108.1(5)
B3 Mo1 C4 117.3(4)
C3 Mo1 C4 36.1(4)
B5 Mo1 C4 144.1(5)
B3 Mo1 B6 92.5(6)
C3 Mo1 B6 115.9(6)
B5 Mo1 B6 101.6(8)
C4 Mo1 B6 100.1(6)
B3 Mo1 C2 114.0(4)
C3 Mo1 C2 35.8(4)
B5 Mo1 C2 89.4(5)
C4 Mo1 C2 59.2(4)
B6 Mo1 C2 151.5(5)
B3 Mo1 C1 83.1(4)
C3 Mo1 C1 59.3(4)
B5 Mo1 C1 105.8(6)
C4 Mo1 C1 59.0(4)
B6 Mo1 C1 152.2(6)
C2 Mo1 C1 34.9(3)
B3 Mo1 C5 84.7(4)
C3 Mo1 C5 59.3(4)
B5 Mo1 C5 140.2(6)
C4 Mo1 C5 35.7(4)
B6 Mo1 C5 118.0(6)
C2 Mo1 C5 57.8(4)
C1 Mo1 C5 34.4(4)
B3 Mo1 B4 44.0(4)
C3 Mo1 B4 140.1(4)
B5 Mo1 B4 46.0(5)
C4 Mo1 B4 152.4(4)
B6 Mo1 B4 100.8(6)
C2 Mo1 B4 105.7(4)
C1 Mo1 B4 95.0(4)
C5 Mo1 B4 117.1(4)
B3 Mo1 B1 46.5(5)
C3 Mo1 B1 148.7(4)
B5 Mo1 B1 101.4(6)
C4 Mo1 B1 114.2(5)
B6 Mo1 B1 46.1(5)
C2 Mo1 B1 156.9(4)
C1 Mo1 B1 122.0(4)
C5 Mo1 B1 103.1(5)
B4 Mo1 B1 69.8(5)
B3 Mo1 Se2 120.7(3)
C3 Mo1 Se2 94.4(3)
B5 Mo1 Se2 88.4(5)
C4 Mo1 Se2 95.9(3)
B6 Mo1 Se2 31.0(5)
C2 Mo1 Se2 125.2(3)
C1 Mo1 Se2 152.7(2)
C5 Mo1 Se2 127.8(3)
B4 Mo1 Se2 111.3(3)
B1 Mo1 Se2 75.9(4)
B3 Mo1 Se1 126.2(3)
C3 Mo1 Se1 85.7(3)
B5 Mo1 Se1 40.6(5)
C4 Mo1 Se1 116.4(3)
B6 Mo1 Se1 81.9(6)
C2 Mo1 Se1 90.1(3)
C1 Mo1 Se1 122.6(3)
C5 Mo1 Se1 144.2(3)
B4 Mo1 Se1 84.4(3)
B1 Mo1 Se1 111.4(4)
Se2 Mo1 Se1 56.09(7)
B2 Mo2 B5 90.4(5)
B2 Mo2 B6 93.4(6)
B5 Mo2 B6 102.9(8)
B2 Mo2 C11 139.5(3)
B5 Mo2 C11 107.5(5)
B6 Mo2 C11 116.3(6)
B2 Mo2 C15 111.9(3)
B5 Mo2 C15 89.0(5)
B6 Mo2 C15 152.0(5)
C11 Mo2 C15 35.9(3)
B2 Mo2 C12 117.0(3)
B5 Mo2 C12 143.6(5)
B6 Mo2 C12 98.9(6)
C11 Mo2 C12 36.1(3)
C15 Mo2 C12 59.7(3)
B2 Mo2 C13 84.5(4)
B5 Mo2 C13 141.8(5)
B6 Mo2 C13 115.1(7)
C11 Mo2 C13 58.7(3)
C15 Mo2 C13 58.6(3)
C12 Mo2 C13 34.9(3)
B2 Mo2 B4 44.1(4)
B5 Mo2 B4 46.3(5)
B6 Mo2 B4 102.1(6)
C11 Mo2 B4 138.8(4)
C15 Mo2 B4 104.3(4)
C12 Mo2 B4 152.2(3)
C13 Mo2 B4 118.1(4)
B2 Mo2 C14 81.3(3)
B5 Mo2 C14 106.7(5)
B6 Mo2 C14 149.9(7)
C11 Mo2 C14 59.0(3)
C15 Mo2 C14 35.2(3)
C12 Mo2 C14 58.9(3)
C13 Mo2 C14 35.1(3)
B4 Mo2 C14 94.6(4)
B2 Mo2 B1 47.1(4)
B5 Mo2 B1 102.1(6)
B6 Mo2 B1 46.4(5)
C11 Mo2 B1 149.0(4)
C15 Mo2 B1 155.4(4)
C12 Mo2 B1 114.0(4)
C13 Mo2 B1 101.8(4)
B4 Mo2 B1 70.2(5)
C14 Mo2 B1 120.3(4)
B2 Mo2 Se2 121.5(3)
B5 Mo2 Se2 88.8(5)
B6 Mo2 Se2 31.1(5)
C11 Mo2 Se2 95.5(2)
C15 Mo2 Se2 126.5(2)
C12 Mo2 Se2 95.5(2)
C13 Mo2 Se2 125.8(2)
B4 Mo2 Se2 111.9(3)
C14 Mo2 Se2 152.9(2)
B1 Mo2 Se2 76.1(3)
B2 Mo2 Se1 127.3(3)
B5 Mo2 Se1 40.9(5)
B6 Mo2 Se1 82.9(6)
C11 Mo2 Se1 85.4(2)
C15 Mo2 Se1 90.4(2)
C12 Mo2 Se1 115.5(2)
C13 Mo2 Se1 143.9(2)
B4 Mo2 Se1 85.2(3)
C14 Mo2 Se1 123.8(2)
B1 Mo2 Se1 112.4(4)
Se2 Mo2 Se1 56.35(7)

loop_
_geom_bond_atom_site_label_1
_geom_bond_atom_site_label_2
_geom_bond_distance
C1 C5 1.404(15)
C1 C2 1.410(14)
C1 C6 1.508(16)
C1 Mo1 2.371(10)
C2 C3 1.425(15)
C2 C7 1.505(15)
C2 Mo1 2.332(10)
C3 C4 1.434(15)
C3 C8 1.495(14)
C3 Mo1 2.298(9)
C4 C5 1.447(16)
C4 C9 1.464(16)
C4 Mo1 2.330(10)
C5 C10 1.496(16)
C5 Mo1 2.380(10)
C6 H6A 0.9800
C6 H6B 0.9800
C6 H6C 0.9800
C7 H7A 0.9800
C7 H7B 0.9800
C7 H7C 0.9800
C8 H8A 0.9800
C8 H8B 0.9800
C8 H8C 0.9800
C9 H9A 0.9800
C9 H9B 0.9800
C9 H9C 0.9800
C10 H10A 0.9800
C10 H10B 0.9800
C10 H10C 0.9800
C11 C15 1.429(12)
C11 C12 1.442(12)
C11 C16 1.501(13)
C11 Mo2 2.315(9)
C12 C13 1.407(13)
C12 C17 1.503(13)
C12 Mo2 2.336(8)
C13 C14 1.424(12)
C13 C18 1.504(13)
C13 Mo2 2.358(8)
C14 C15 1.420(13)
C14 C19 1.511(12)
C14 Mo2 2.370(9)
C15 C20 1.490(13)
C15 Mo2 2.326(9)
C16 H16A 0.9800
C16 H16B 0.9800
C16 H16C 0.9800
C17 H17A 0.9800
C17 H17B 0.9800
C17 H17C 0.9800
C18 H18A 0.9800
C18 H18B 0.9800
C18 H18C 0.9800
C19 H19A 0.9800
C19 H19B 0.9800
C19 H19C 0.9800
C20 H20A 0.9800
C20 H20B 0.9800
C20 H20C 0.9800
B1 B3 1.84(2)
B1 B6 1.856(19)
B1 B2 1.861(18)
B1 Mo2 2.400(16)
B1 Mo1 2.409(15)
B1 H1 1.1200
B2 B3 1.683(15)
B2 B4 1.735(16)
B2 Mo2 2.242(11)
B2 H2 1.1200
B3 B4 1.735(17)
B3 Mo1 2.234(12)
B3 H3 1.1200
B4 B5 1.837(18)
B4 Mo2 2.368(12)
B4 Mo1 2.385(12)
B4 H4 1.1200
Se1 Mo2 2.699(3)
Se1 Mo1 2.719(3)
B6 Mo2 2.30(2)
B6 Mo1 2.33(2)
Se2 Mo2 2.5886(18)
Se2 Mo1 2.590(2)
B5 Mo2 2.30(2)
B5 Mo1 2.314(19)

loop_
_geom_torsion_atom_site_label_1
_geom_torsion_atom_site_label_2
_geom_torsion_atom_site_label_3
_geom_torsion_atom_site_label_4
_geom_torsion
C5 C1 C2 C3 1.9(11)
C6 C1 C2 C3 173.4(9)
Mo1 C1 C2 C3 -62.5(7)
C5 C1 C2 C7 -172.9(9)
C6 C1 C2 C7 -1.4(15)
Mo1 C1 C2 C7 122.7(10)
C5 C1 C2 Mo1 64.3(7)
C6 C1 C2 Mo1 -124.2(9)
C1 C2 C3 C4 -1.3(11)
C7 C2 C3 C4 173.4(10)
Mo1 C2 C3 C4 -65.9(7)
C1 C2 C3 C8 -173.1(9)
C7 C2 C3 C8 1.6(16)
Mo1 C2 C3 C8 122.3(10)
C1 C2 C3 Mo1 64.5(7)
C7 C2 C3 Mo1 -120.7(10)
C2 C3 C4 C5 0.3(11)
C8 C3 C4 C5 172.0(9)
Mo1 C3 C4 C5 -65.7(7)
C2 C3 C4 C9 -171.5(10)
C8 C3 C4 C9 0.2(17)
Mo1 C3 C4 C9 122.5(11)
C2 C3 C4 Mo1 66.0(6)
C8 C3 C4 Mo1 -122.2(10)
C2 C1 C5 C4 -1.7(11)
C6 C1 C5 C4 -172.9(9)
Mo1 C1 C5 C4 61.3(7)
C2 C1 C5 C10 172.7(10)
C6 C1 C5 C10 1.5(17)
Mo1 C1 C5 C10 -124.3(11)
C2 C1 C5 Mo1 -62.9(7)
C6 C1 C5 Mo1 125.8(10)
C3 C4 C5 C1 0.9(11)
C9 C4 C5 C1 172.7(10)
Mo1 C4 C5 C1 -62.7(7)
C3 C4 C5 C10 -173.6(10)
C9 C4 C5 C10 -1.7(17)
Mo1 C4 C5 C10 122.9(11)
C3 C4 C5 Mo1 63.5(6)
C9 C4 C5 Mo1 -124.6(11)
C15 C11 C12 C13 0.6(10)
C16 C11 C12 C13 -172.6(9)
Mo2 C11 C12 C13 65.1(6)
C15 C11 C12 C17 174.5(9)
C16 C11 C12 C17 1.3(15)
Mo2 C11 C12 C17 -121.0(9)
C15 C11 C12 Mo2 -64.5(6)
C16 C11 C12 Mo2 122.3(9)
C11 C12 C13 C14 -0.1(10)
C17 C12 C13 C14 -173.8(9)
Mo2 C12 C13 C14 63.5(6)
C11 C12 C13 C18 175.7(9)
C17 C12 C13 C18 2.0(15)
Mo2 C12 C13 C18 -120.7(9)
C11 C12 C13 Mo2 -63.6(6)
C17 C12 C13 Mo2 122.7(10)
C12 C13 C14 C15 -0.5(10)
C18 C13 C14 C15 -176.2(9)
Mo2 C13 C14 C15 62.3(6)
C12 C13 C14 C19 173.3(9)
C18 C13 C14 C19 -2.5(15)
Mo2 C13 C14 C19 -124.0(9)
C12 C13 C14 Mo2 -62.8(6)
C18 C13 C14 Mo2 121.5(10)
C13 C14 C15 C11 0.9(10)
C19 C14 C15 C11 -173.2(8)
Mo2 C14 C15 C11 64.0(6)
C13 C14 C15 C20 172.5(9)
C19 C14 C15 C20 -1.5(15)
Mo2 C14 C15 C20 -124.3(10)
C13 C14 C15 Mo2 -63.1(6)
C19 C14 C15 Mo2 122.8(8)
C12 C11 C15 C14 -0.9(10)
C16 C11 C15 C14 172.1(9)
Mo2 C11 C15 C14 -65.6(6)
C12 C11 C15 C20 -172.7(9)
C16 C11 C15 C20 0.3(16)
Mo2 C11 C15 C20 122.6(9)
C12 C11 C15 Mo2 64.7(6)
C16 C11 C15 Mo2 -122.3(10)
B6 B1 B2 B3 -112.1(15)
Mo2 B1 B2 B3 -117.0(7)
Mo1 B1 B2 B3 -51.1(6)
B3 B1 B2 B4 50.1(8)
B6 B1 B2 B4 -62.0(15)
Mo2 B1 B2 B4 -66.9(6)
Mo1 B1 B2 B4 -1.0(8)
B3 B1 B2 Mo2 117.0(7)
B6 B1 B2 Mo2 4.9(13)
Mo1 B1 B2 Mo2 65.9(4)
B1 B2 B3 B4 120.0(9)
Mo2 B2 B3 B4 60.2(6)
B4 B2 B3 B1 -120.0(9)
Mo2 B2 B3 B1 -59.9(7)
B4 B2 B3 Mo1 -59.8(7)
B1 B2 B3 Mo1 60.2(7)
Mo2 B2 B3 Mo1 0.3(8)
B6 B1 B3 B2 111.4(15)
Mo2 B1 B3 B2 51.9(6)
Mo1 B1 B3 B2 118.1(7)
B6 B1 B3 B4 61.1(15)
B2 B1 B3 B4 -50.3(7)
Mo2 B1 B3 B4 1.6(7)
Mo1 B1 B3 B4 67.8(6)
B6 B1 B3 Mo1 -6.6(13)
B2 B1 B3 Mo1 -118.1(7)
Mo2 B1 B3 Mo1 -66.2(4)
B1 B3 B4 B2 52.0(8)
Mo1 B3 B4 B2 119.0(7)
B2 B3 B4 B5 -116.8(13)
B1 B3 B4 B5 -64.8(14)
Mo1 B3 B4 B5 2.2(12)
B2 B3 B4 Mo2 -53.6(6)
B1 B3 B4 Mo2 -1.7(7)
Mo1 B3 B4 Mo2 65.4(4)
B2 B3 B4 Mo1 -119.0(7)
B1 B3 B4 Mo1 -67.1(6)
B1 B2 B4 B3 -51.0(8)
Mo2 B2 B4 B3 -117.3(7)
B3 B2 B4 B5 115.8(13)
B1 B2 B4 B5 64.8(14)
Mo2 B2 B4 B5 -1.5(11)
B3 B2 B4 Mo2 117.3(7)
B1 B2 B4 Mo2 66.2(6)
B3 B2 B4 Mo1 52.0(6)
B1 B2 B4 Mo1 1.0(8)
Mo2 B2 B4 Mo1 -65.2(4)
B3 B1 B6 Mo2 -73.2(12)
B2 B1 B6 Mo2 -4.9(13)
Mo1 B1 B6 Mo2 -79.7(5)
B3 B1 B6 Mo1 6.5(12)
B2 B1 B6 Mo1 74.8(12)
Mo2 B1 B6 Mo1 79.7(5)
B3 B4 B5 Mo2 78.2(11)
B2 B4 B5 Mo2 1.5(11)
Mo1 B4 B5 Mo2 80.4(5)
B3 B4 B5 Mo1 -2.2(12)
B2 B4 B5 Mo1 -78.9(11)
Mo2 B4 B5 Mo1 -80.4(5)
B2 B3 Mo1 C3 170.7(6)
B4 B3 Mo1 C3 118.3(7)
B1 B3 Mo1 C3 -134.4(7)
B2 B3 Mo1 B5 51.0(8)
B4 B3 Mo1 B5 -1.4(7)
B1 B3 Mo1 B5 105.9(8)
B2 B3 Mo1 C4 -153.3(7)
B4 B3 Mo1 C4 154.3(6)
B1 B3 Mo1 C4 -98.4(7)
B2 B3 Mo1 B6 -50.6(9)
B4 B3 Mo1 B6 -103.0(8)
B1 B3 Mo1 B6 4.3(8)
B2 B3 Mo1 C2 140.3(7)
B4 B3 Mo1 C2 88.0(6)
B1 B3 Mo1 C2 -164.7(6)
B2 B3 Mo1 C1 156.9(8)
B4 B3 Mo1 C1 104.6(6)
B1 B3 Mo1 C1 -148.1(7)
B2 B3 Mo1 C5 -168.5(8)
B4 B3 Mo1 C5 139.1(6)
B1 B3 Mo1 C5 -113.6(7)
B2 B3 Mo1 B4 52.4(7)
B1 B3 Mo1 B4 107.3(8)
B2 B3 Mo1 B1 -54.9(8)
B4 B3 Mo1 B1 -107.3(8)
B2 B3 Mo1 Se2 -37.2(8)
B4 B3 Mo1 Se2 -89.5(6)
B1 B3 Mo1 Se2 17.8(7)
B2 B3 Mo1 Se1 31.2(9)
B4 B3 Mo1 Se1 -21.2(7)
B1 B3 Mo1 Se1 86.1(7)
C2 C3 Mo1 B3 -52.1(9)
C4 C3 Mo1 B3 62.3(9)
C8 C3 Mo1 B3 -174.6(9)
C2 C3 Mo1 B5 61.9(8)
C4 C3 Mo1 B5 176.3(8)
C8 C3 Mo1 B5 -60.7(11)
C2 C3 Mo1 C4 -114.4(9)
C8 C3 Mo1 C4 123.0(12)
C2 C3 Mo1 B6 175.1(8)
C4 C3 Mo1 B6 -70.5(9)
C8 C3 Mo1 B6 52.6(11)
C4 C3 Mo1 C2 114.4(9)
C8 C3 Mo1 C2 -122.5(12)
C2 C3 Mo1 C1 -36.1(6)
C4 C3 Mo1 C1 78.3(7)
C8 C3 Mo1 C1 -158.7(10)
C2 C3 Mo1 C5 -76.3(6)
C4 C3 Mo1 C5 38.1(6)
C8 C3 Mo1 C5 161.1(11)
C2 C3 Mo1 B4 20.3(9)
C4 C3 Mo1 B4 134.7(7)
C8 C3 Mo1 B4 -102.2(10)
C2 C3 Mo1 B1 -138.2(9)
C4 C3 Mo1 B1 -23.8(12)
C8 C3 Mo1 B1 99.2(11)
C2 C3 Mo1 Se2 151.7(5)
C4 C3 Mo1 Se2 -93.9(6)
C8 C3 Mo1 Se2 29.1(9)
C2 C3 Mo1 Se1 96.2(5)
C4 C3 Mo1 Se1 -149.4(6)
C8 C3 Mo1 Se1 -26.3(9)
B4 B5 Mo1 B3 1.3(7)
Mo2 B5 Mo1 B3 -71.6(5)
B4 B5 Mo1 C3 -143.8(6)
Mo2 B5 Mo1 C3 143.3(4)
B4 B5 Mo1 C4 -140.0(7)
Mo2 B5 Mo1 C4 147.0(6)
B4 B5 Mo1 B6 93.8(8)
Mo2 B5 Mo1 B6 20.9(8)
B4 B5 Mo1 C2 -112.7(7)
Mo2 B5 Mo1 C2 174.4(4)
B4 B5 Mo1 C1 -81.5(7)
Mo2 B5 Mo1 C1 -154.4(3)
B4 B5 Mo1 C5 -80.3(9)
Mo2 B5 Mo1 C5 -153.3(5)
Mo2 B5 Mo1 B4 -72.9(6)
B4 B5 Mo1 B1 46.8(8)
Mo2 B5 Mo1 B1 -26.2(5)
B4 B5 Mo1 Se2 122.1(6)
Mo2 B5 Mo1 Se2 49.1(3)
B4 B5 Mo1 Se1 156.4(11)
Mo2 B5 Mo1 Se1 83.5(7)
C3 C4 Mo1 B3 -141.4(7)
C5 C4 Mo1 B3 -26.5(8)
C9 C4 Mo1 B3 96.8(11)
C5 C4 Mo1 C3 114.8(9)
C9 C4 Mo1 C3 -121.8(13)
C3 C4 Mo1 B5 -6.0(12)
C5 C4 Mo1 B5 108.8(10)
C9 C4 Mo1 B5 -127.8(13)
C3 C4 Mo1 B6 120.5(8)
C5 C4 Mo1 B6 -124.6(8)
C9 C4 Mo1 B6 -1.3(12)
C3 C4 Mo1 C2 -38.4(6)
C5 C4 Mo1 C2 76.5(7)
C9 C4 Mo1 C2 -160.2(12)
C3 C4 Mo1 C1 -79.3(7)
C5 C4 Mo1 C1 35.6(6)
C9 C4 Mo1 C1 158.9(12)
C3 C4 Mo1 C5 -114.8(9)
C9 C4 Mo1 C5 123.3(13)
C3 C4 Mo1 B4 -100.9(10)
C5 C4 Mo1 B4 14.0(12)
C9 C4 Mo1 B4 137.3(11)
C3 C4 Mo1 B1 166.7(7)
C5 C4 Mo1 B1 -78.5(7)
C9 C4 Mo1 B1 44.9(12)
C3 C4 Mo1 Se2 89.5(6)
C5 C4 Mo1 Se2 -155.7(6)
C9 C4 Mo1 Se2 -32.4(11)
C3 C4 Mo1 Se1 34.6(7)
C5 C4 Mo1 Se1 149.4(5)
C9 C4 Mo1 Se1 -87.3(11)
B1 B6 Mo1 B3 -4.3(8)
Mo2 B6 Mo1 B3 69.5(5)
B1 B6 Mo1 C3 148.3(7)
Mo2 B6 Mo1 C3 -137.8(4)
B1 B6 Mo1 B5 -94.8(9)
Mo2 B6 Mo1 B5 -20.9(7)
B1 B6 Mo1 C4 114.0(8)
Mo2 B6 Mo1 C4 -172.2(4)
B1 B6 Mo1 C2 154.3(9)
Mo2 B6 Mo1 C2 -131.8(10)
B1 B6 Mo1 C1 75.6(14)
Mo2 B6 Mo1 C1 149.4(8)
B1 B6 Mo1 C5 81.0(9)
Mo2 B6 Mo1 C5 154.9(4)
B1 B6 Mo1 B4 -47.8(8)
Mo2 B6 Mo1 B4 26.0(5)
Mo2 B6 Mo1 B1 73.9(7)
B1 B6 Mo1 Se2 -161.4(15)
Mo2 B6 Mo1 Se2 -87.6(10)
B1 B6 Mo1 Se1 -130.5(8)
Mo2 B6 Mo1 Se1 -56.6(4)
C1 C2 Mo1 B3 29.7(7)
C3 C2 Mo1 B3 147.3(6)
C7 C2 Mo1 B3 -92.0(10)
C1 C2 Mo1 C3 -117.5(8)
C7 C2 Mo1 C3 120.7(12)
C1 C2 Mo1 B5 119.4(7)
C3 C2 Mo1 B5 -123.0(7)
C7 C2 Mo1 B5 -2.3(10)
C1 C2 Mo1 C4 -78.9(6)
C3 C2 Mo1 C4 38.7(6)
C7 C2 Mo1 C4 159.4(10)
C1 C2 Mo1 B6 -126.8(13)
C3 C2 Mo1 B6 -9.3(15)
C7 C2 Mo1 B6 111.4(15)
C3 C2 Mo1 C1 117.5(8)
C7 C2 Mo1 C1 -121.8(12)
C1 C2 Mo1 C5 -36.7(6)
C3 C2 Mo1 C5 80.8(6)
C7 C2 Mo1 C5 -158.5(11)
C1 C2 Mo1 B4 75.8(6)
C3 C2 Mo1 B4 -166.6(6)
C7 C2 Mo1 B4 -45.9(10)
C1 C2 Mo1 B1 0.6(13)
C3 C2 Mo1 B1 118.2(11)
C7 C2 Mo1 B1 -121.1(12)
C1 C2 Mo1 Se2 -152.9(5)
C3 C2 Mo1 Se2 -35.4(6)
C7 C2 Mo1 Se2 85.3(9)
C1 C2 Mo1 Se1 160.0(6)
C3 C2 Mo1 Se1 -82.4(5)
C7 C2 Mo1 Se1 38.3(9)
C5 C1 Mo1 B3 90.7(7)
C2 C1 Mo1 B3 -152.8(7)
C6 C1 Mo1 B3 -33.2(11)
C5 C1 Mo1 C3 -79.3(6)
C2 C1 Mo1 C3 37.1(6)
C6 C1 Mo1 C3 156.7(12)
C5 C1 Mo1 B5 178.7(7)
C2 C1 Mo1 B5 -64.9(7)
C6 C1 Mo1 B5 54.8(11)
C5 C1 Mo1 C4 -37.0(6)
C2 C1 Mo1 C4 79.4(6)
C6 C1 Mo1 C4 -160.9(12)
C5 C1 Mo1 B6 8.5(14)
C2 C1 Mo1 B6 125.0(12)
C6 C1 Mo1 B6 -115.4(14)
C5 C1 Mo1 C2 -116.5(8)
C6 C1 Mo1 C2 119.6(13)
C2 C1 Mo1 C5 116.5(8)
C6 C1 Mo1 C5 -123.9(13)
C5 C1 Mo1 B4 133.1(6)
C2 C1 Mo1 B4 -110.4(6)
C6 C1 Mo1 B4 9.2(11)
C5 C1 Mo1 B1 63.8(7)
C2 C1 Mo1 B1 -179.7(6)
C6 C1 Mo1 B1 -60.1(12)
C5 C1 Mo1 Se2 -62.1(9)
C2 C1 Mo1 Se2 54.3(9)
C6 C1 Mo1 Se2 174.0(8)
C5 C1 Mo1 Se1 -140.4(5)
C2 C1 Mo1 Se1 -23.9(7)
C6 C1 Mo1 Se1 95.7(10)
C1 C5 Mo1 B3 -85.5(7)
C4 C5 Mo1 B3 156.5(7)
C10 C5 Mo1 B3 36.5(12)
C1 C5 Mo1 C3 79.5(6)
C4 C5 Mo1 C3 -38.5(6)
C10 C5 Mo1 C3 -158.5(13)
C1 C5 Mo1 B5 -2.0(10)
C4 C5 Mo1 B5 -119.9(9)
C10 C5 Mo1 B5 120.0(13)
C1 C5 Mo1 C4 118.0(9)
C10 C5 Mo1 C4 -120.0(14)
C1 C5 Mo1 B6 -175.5(7)
C4 C5 Mo1 B6 66.5(8)
C10 C5 Mo1 B6 -53.5(13)
C1 C5 Mo1 C2 37.2(6)
C4 C5 Mo1 C2 -80.7(7)
C10 C5 Mo1 C2 159.3(13)
C4 C5 Mo1 C1 -118.0(9)
C10 C5 Mo1 C1 122.0(14)
C1 C5 Mo1 B4 -54.8(7)
C4 C5 Mo1 B4 -172.8(6)
C10 C5 Mo1 B4 67.2(13)
C1 C5 Mo1 B1 -128.6(6)
C4 C5 Mo1 B1 113.4(7)
C10 C5 Mo1 B1 -6.6(13)
C1 C5 Mo1 Se2 149.2(5)
C4 C5 Mo1 Se2 31.2(7)
C10 C5 Mo1 Se2 -88.8(12)
C1 C5 Mo1 Se1 66.7(8)
C4 C5 Mo1 Se1 -51.2(8)
C10 C5 Mo1 Se1 -171.2(10)
B2 B4 Mo1 B3 -48.4(7)
B5 B4 Mo1 B3 -178.1(10)
Mo2 B4 Mo1 B3 -107.8(6)
B3 B4 Mo1 C3 -120.7(7)
B2 B4 Mo1 C3 -169.1(6)
B5 B4 Mo1 C3 61.2(10)
Mo2 B4 Mo1 C3 131.4(5)
B3 B4 Mo1 B5 178.1(10)
B2 B4 Mo1 B5 129.6(10)
Mo2 B4 Mo1 B5 70.2(7)
B3 B4 Mo1 C4 -56.2(11)
B2 B4 Mo1 C4 -104.7(9)
B5 B4 Mo1 C4 125.7(10)
Mo2 B4 Mo1 C4 -164.1(7)
B3 B4 Mo1 B6 82.3(8)
B2 B4 Mo1 B6 33.8(8)
B5 B4 Mo1 B6 -95.8(10)
Mo2 B4 Mo1 B6 -25.6(6)
B3 B4 Mo1 C2 -108.5(6)
B2 B4 Mo1 C2 -157.0(6)
B5 B4 Mo1 C2 73.4(8)
Mo2 B4 Mo1 C2 143.6(3)
B3 B4 Mo1 C1 -74.7(6)
B2 B4 Mo1 C1 -123.1(6)
B5 B4 Mo1 C1 107.2(8)
Mo2 B4 Mo1 C1 177.5(3)
B3 B4 Mo1 C5 -47.1(7)
B2 B4 Mo1 C5 -95.6(6)
B5 B4 Mo1 C5 134.8(8)
Mo2 B4 Mo1 C5 -155.0(3)
B3 B4 Mo1 B1 47.6(7)
B2 B4 Mo1 B1 -0.8(6)
B5 B4 Mo1 B1 -130.5(9)
Mo2 B4 Mo1 B1 -60.2(4)
B3 B4 Mo1 Se2 112.7(5)
B2 B4 Mo1 Se2 64.3(6)
B5 B4 Mo1 Se2 -65.4(8)
Mo2 B4 Mo1 Se2 4.9(3)
B3 B4 Mo1 Se1 162.9(6)
B2 B4 Mo1 Se1 114.5(6)
B5 B4 Mo1 Se1 -15.2(7)
Mo2 B4 Mo1 Se1 55.1(2)
B6 B1 Mo1 B3 174.1(11)
B2 B1 Mo1 B3 45.7(6)
Mo2 B1 Mo1 B3 104.4(6)
B3 B1 Mo1 C3 120.6(8)
B6 B1 Mo1 C3 -65.3(12)
B2 B1 Mo1 C3 166.3(6)
Mo2 B1 Mo1 C3 -135.0(7)
B3 B1 Mo1 B5 -78.9(7)
B6 B1 Mo1 B5 95.2(10)
B2 B1 Mo1 B5 -33.2(8)
Mo2 B1 Mo1 B5 25.5(6)
B3 B1 Mo1 C4 105.5(6)
B6 B1 Mo1 C4 -80.4(9)
B2 B1 Mo1 C4 151.2(6)
Mo2 B1 Mo1 C4 -150.1(3)
B3 B1 Mo1 B6 -174.1(11)
B2 B1 Mo1 B6 -128.4(12)
Mo2 B1 Mo1 B6 -69.7(9)
B3 B1 Mo1 C2 37.7(14)
B6 B1 Mo1 C2 -148.2(11)
B2 B1 Mo1 C2 83.4(13)
Mo2 B1 Mo1 C2 142.1(9)
B3 B1 Mo1 C1 38.2(8)
B6 B1 Mo1 C1 -147.8(9)
B2 B1 Mo1 C1 83.8(7)
Mo2 B1 Mo1 C1 142.5(3)
B3 B1 Mo1 C5 69.5(6)
B6 B1 Mo1 C5 -116.4(9)
B2 B1 Mo1 C5 115.2(6)
Mo2 B1 Mo1 C5 173.9(3)
B3 B1 Mo1 B4 -44.9(6)
B6 B1 Mo1 B4 129.1(9)
B2 B1 Mo1 B4 0.8(6)
Mo2 B1 Mo1 B4 59.5(4)
B3 B1 Mo1 Se2 -164.3(6)
B6 B1 Mo1 Se2 9.7(8)
B2 B1 Mo1 Se2 -118.6(6)
Mo2 B1 Mo1 Se2 -59.9(2)
B3 B1 Mo1 Se1 -120.1(5)
B6 B1 Mo1 Se1 54.0(9)
B2 B1 Mo1 Se1 -74.4(6)
Mo2 B1 Mo1 Se1 -15.7(4)
Mo2 Se2 Mo1 B3 43.5(4)
Mo2 Se2 Mo1 C3 -153.6(3)
Mo2 Se2 Mo1 B5 -45.5(4)
Mo2 Se2 Mo1 C4 170.2(3)
Mo2 Se2 Mo1 B6 70.4(11)
Mo2 Se2 Mo1 C2 -133.7(3)
Mo2 Se2 Mo1 C1 -168.4(6)
Mo2 Se2 Mo1 C5 152.5(3)
Mo2 Se2 Mo1 B4 -4.7(3)
Mo2 Se2 Mo1 B1 56.7(4)
Mo2 Se2 Mo1 Se1 -71.80(7)
Mo2 Se1 Mo1 B3 -36.2(4)
Mo2 Se1 Mo1 C3 167.9(3)
Mo2 Se1 Mo1 B5 -67.6(7)
Mo2 Se1 Mo1 C4 148.3(3)
Mo2 Se1 Mo1 B6 51.0(5)
Mo2 Se1 Mo1 C2 -156.5(2)
Mo2 Se1 Mo1 C1 -143.1(3)
Mo2 Se1 Mo1 C5 178.8(5)
Mo2 Se1 Mo1 B4 -50.8(3)
Mo2 Se1 Mo1 B1 14.9(4)
Mo2 Se1 Mo1 Se2 69.57(7)
B3 B2 Mo2 B5 -52.1(8)
B4 B2 Mo2 B5 0.9(7)
B1 B2 Mo2 B5 -106.2(7)
B3 B2 Mo2 B6 50.9(9)
B4 B2 Mo2 B6 103.9(8)
B1 B2 Mo2 B6 -3.2(9)
B3 B2 Mo2 C11 -170.2(6)
B4 B2 Mo2 C11 -117.3(6)
B1 B2 Mo2 C11 135.6(6)
B3 B2 Mo2 C15 -141.2(6)
B4 B2 Mo2 C15 -88.2(6)
B1 B2 Mo2 C15 164.7(6)
B3 B2 Mo2 C12 152.8(6)
B4 B2 Mo2 C12 -154.2(5)
B1 B2 Mo2 C12 98.6(6)
B3 B2 Mo2 C13 165.9(7)
B4 B2 Mo2 C13 -141.1(6)
B1 B2 Mo2 C13 111.7(6)
B3 B2 Mo2 B4 -53.0(7)
B1 B2 Mo2 B4 -107.1(8)
B3 B2 Mo2 C14 -158.9(7)
B4 B2 Mo2 C14 -105.9(6)
B1 B2 Mo2 C14 146.9(6)
B3 B2 Mo2 B1 54.2(8)
B4 B2 Mo2 B1 107.1(8)
B3 B2 Mo2 Se2 36.8(8)
B4 B2 Mo2 Se2 89.8(6)
B1 B2 Mo2 Se2 -17.4(7)
B3 B2 Mo2 Se1 -32.8(8)
B4 B2 Mo2 Se1 20.2(6)
B1 B2 Mo2 Se1 -86.9(6)
B4 B5 Mo2 B2 -0.9(7)
Mo1 B5 Mo2 B2 72.4(4)
B4 B5 Mo2 B6 -94.5(8)
Mo1 B5 Mo2 B6 -21.3(8)
B4 B5 Mo2 C11 142.2(6)
Mo1 B5 Mo2 C11 -144.6(3)
B4 B5 Mo2 C15 111.0(6)
Mo1 B5 Mo2 C15 -175.8(4)
B4 B5 Mo2 C12 140.0(7)
Mo1 B5 Mo2 C12 -146.8(5)
B4 B5 Mo2 C13 80.8(9)
Mo1 B5 Mo2 C13 154.0(5)
Mo1 B5 Mo2 B4 73.2(6)
B4 B5 Mo2 C14 80.1(7)
Mo1 B5 Mo2 C14 153.4(3)
B4 B5 Mo2 B1 -46.9(8)
Mo1 B5 Mo2 B1 26.3(5)
B4 B5 Mo2 Se2 -122.4(6)
Mo1 B5 Mo2 Se2 -49.2(3)
B4 B5 Mo2 Se1 -157.2(10)
Mo1 B5 Mo2 Se1 -84.0(6)
B1 B6 Mo2 B2 3.3(9)
Mo1 B6 Mo2 B2 -70.1(5)
B1 B6 Mo2 B5 94.5(9)
Mo1 B6 Mo2 B5 21.2(8)
B1 B6 Mo2 C11 -148.2(7)
Mo1 B6 Mo2 C11 138.4(3)
B1 B6 Mo2 C15 -152.2(9)
Mo1 B6 Mo2 C15 134.4(10)
B1 B6 Mo2 C12 -114.8(8)
Mo1 B6 Mo2 C12 171.9(4)
B1 B6 Mo2 C13 -82.3(9)
Mo1 B6 Mo2 C13 -155.6(3)
B1 B6 Mo2 B4 47.0(9)
Mo1 B6 Mo2 B4 -26.4(5)
B1 B6 Mo2 C14 -75.3(14)
Mo1 B6 Mo2 C14 -148.6(8)
Mo1 B6 Mo2 B1 -73.4(8)
B1 B6 Mo2 Se2 159.5(17)
Mo1 B6 Mo2 Se2 86.1(11)
B1 B6 Mo2 Se1 130.5(8)
Mo1 B6 Mo2 Se1 57.1(4)
C15 C11 Mo2 B2 50.3(8)
C12 C11 Mo2 B2 -65.4(8)
C16 C11 Mo2 B2 173.6(8)
C15 C11 Mo2 B5 -62.1(7)
C12 C11 Mo2 B5 -177.8(7)
C16 C11 Mo2 B5 61.1(10)
C15 C11 Mo2 B6 -176.8(8)
C12 C11 Mo2 B6 67.5(8)
C16 C11 Mo2 B6 -53.6(11)
C12 C11 Mo2 C15 -115.7(7)
C16 C11 Mo2 C15 123.2(10)
C15 C11 Mo2 C12 115.7(7)
C16 C11 Mo2 C12 -121.1(10)
C15 C11 Mo2 C13 78.4(5)
C12 C11 Mo2 C13 -37.2(5)
C16 C11 Mo2 C13 -158.3(9)
C15 C11 Mo2 B4 -19.8(8)
C12 C11 Mo2 B4 -135.4(6)
C16 C11 Mo2 B4 103.5(9)
C15 C11 Mo2 C14 37.2(5)
C12 C11 Mo2 C14 -78.4(5)
C16 C11 Mo2 C14 160.5(9)
C15 C11 Mo2 B1 135.4(8)
C12 C11 Mo2 B1 19.7(10)
C16 C11 Mo2 B1 -101.4(10)
C15 C11 Mo2 Se2 -152.6(5)
C12 C11 Mo2 Se2 91.8(5)
C16 C11 Mo2 Se2 -29.3(8)
C15 C11 Mo2 Se1 -97.1(5)
C12 C11 Mo2 Se1 147.3(5)
C16 C11 Mo2 Se1 26.2(8)
C14 C15 Mo2 B2 -31.5(6)
C11 C15 Mo2 B2 -147.4(5)
C20 C15 Mo2 B2 92.1(9)
C14 C15 Mo2 B5 -121.6(7)
C11 C15 Mo2 B5 122.5(7)
C20 C15 Mo2 B5 2.0(9)
C14 C15 Mo2 B6 122.0(14)
C11 C15 Mo2 B6 6.1(15)
C20 C15 Mo2 B6 -114.4(15)
C14 C15 Mo2 C11 115.9(7)
C20 C15 Mo2 C11 -120.5(10)
C14 C15 Mo2 C12 77.9(5)
C11 C15 Mo2 C12 -38.0(5)
C20 C15 Mo2 C12 -158.5(9)
C14 C15 Mo2 C13 37.0(5)
C11 C15 Mo2 C13 -78.9(5)
C20 C15 Mo2 C13 160.7(9)
C14 C15 Mo2 B4 -77.4(6)
C11 C15 Mo2 B4 166.7(5)
C20 C15 Mo2 B4 46.2(9)
C11 C15 Mo2 C14 -115.9(7)
C20 C15 Mo2 C14 123.6(10)
C14 C15 Mo2 B1 -3.7(12)
C11 C15 Mo2 B1 -119.6(10)
C20 C15 Mo2 B1 119.9(12)
C14 C15 Mo2 Se2 150.7(4)
C11 C15 Mo2 Se2 34.8(6)
C20 C15 Mo2 Se2 -85.7(8)
C14 C15 Mo2 Se1 -162.5(5)
C11 C15 Mo2 Se1 81.6(5)
C20 C15 Mo2 Se1 -38.9(8)
C13 C12 Mo2 B2 23.2(7)
C11 C12 Mo2 B2 138.5(5)
C17 C12 Mo2 B2 -101.2(9)
C13 C12 Mo2 B5 -111.7(9)
C11 C12 Mo2 B5 3.6(11)
C17 C12 Mo2 B5 123.9(11)
C13 C12 Mo2 B6 121.8(7)
C11 C12 Mo2 B6 -123.0(7)
C17 C12 Mo2 B6 -2.7(10)
C13 C12 Mo2 C11 -115.2(7)
C17 C12 Mo2 C11 120.3(10)
C13 C12 Mo2 C15 -77.5(6)
C11 C12 Mo2 C15 37.7(5)
C17 C12 Mo2 C15 158.0(9)
C11 C12 Mo2 C13 115.2(7)
C17 C12 Mo2 C13 -124.5(11)
C13 C12 Mo2 B4 -17.2(11)
C11 C12 Mo2 B4 98.0(9)
C17 C12 Mo2 B4 -141.7(9)
C13 C12 Mo2 C14 -36.3(5)
C11 C12 Mo2 C14 78.9(5)
C17 C12 Mo2 C14 -160.8(9)
C13 C12 Mo2 B1 75.7(6)
C11 C12 Mo2 B1 -169.1(6)
C17 C12 Mo2 B1 -48.7(9)
C13 C12 Mo2 Se2 152.9(5)
C11 C12 Mo2 Se2 -91.8(5)
C17 C12 Mo2 Se2 28.5(8)
C13 C12 Mo2 Se1 -151.9(5)
C11 C12 Mo2 Se1 -36.6(5)
C17 C12 Mo2 Se1 83.7(8)
C12 C13 Mo2 B2 -159.3(6)
C14 C13 Mo2 B2 82.7(6)
C18 C13 Mo2 B2 -39.7(9)
C12 C13 Mo2 B5 117.0(9)
C14 C13 Mo2 B5 -1.1(10)
C18 C13 Mo2 B5 -123.4(10)
C12 C13 Mo2 B6 -68.1(8)
C14 C13 Mo2 B6 173.9(7)
C18 C13 Mo2 B6 51.5(10)
C12 C13 Mo2 C11 38.6(5)
C14 C13 Mo2 C11 -79.4(6)
C18 C13 Mo2 C11 158.2(9)
C12 C13 Mo2 C15 80.8(6)
C14 C13 Mo2 C15 -37.2(5)
C18 C13 Mo2 C15 -159.5(9)
C14 C13 Mo2 C12 -118.0(8)
C18 C13 Mo2 C12 119.6(10)
C12 C13 Mo2 B4 171.0(6)
C14 C13 Mo2 B4 53.0(7)
C18 C13 Mo2 B4 -69.4(9)
C12 C13 Mo2 C14 118.0(8)
C18 C13 Mo2 C14 -122.4(11)
C12 C13 Mo2 B1 -115.3(6)
C14 C13 Mo2 B1 126.7(6)
C18 C13 Mo2 B1 4.4(9)
C12 C13 Mo2 Se2 -34.0(6)
C14 C13 Mo2 Se2 -152.0(4)
C18 C13 Mo2 Se2 85.7(8)
C12 C13 Mo2 Se1 46.3(7)
C14 C13 Mo2 Se1 -71.8(7)
C18 C13 Mo2 Se1 165.9(6)
B3 B4 Mo2 B2 49.4(6)
B5 B4 Mo2 B2 178.7(10)
Mo1 B4 Mo2 B2 108.4(6)
B3 B4 Mo2 B5 -129.3(10)
B2 B4 Mo2 B5 -178.7(10)
Mo1 B4 Mo2 B5 -70.3(7)
B3 B4 Mo2 B6 -32.9(8)
B2 B4 Mo2 B6 -82.3(8)
B5 B4 Mo2 B6 96.4(9)
Mo1 B4 Mo2 B6 26.1(6)
B3 B4 Mo2 C11 168.0(5)
B2 B4 Mo2 C11 118.6(6)
B5 B4 Mo2 C11 -62.6(9)
Mo1 B4 Mo2 C11 -133.0(4)
B3 B4 Mo2 C15 156.2(5)
B2 B4 Mo2 C15 106.8(5)
B5 B4 Mo2 C15 -74.4(8)
Mo1 B4 Mo2 C15 -144.8(3)
B3 B4 Mo2 C12 105.5(9)
B2 B4 Mo2 C12 56.1(10)
B5 B4 Mo2 C12 -125.1(9)
Mo1 B4 Mo2 C12 164.5(6)
B3 B4 Mo2 C13 94.5(6)
B2 B4 Mo2 C13 45.1(6)
B5 B4 Mo2 C13 -136.2(7)
Mo1 B4 Mo2 C13 153.5(3)
B3 B4 Mo2 C14 121.9(6)
B2 B4 Mo2 C14 72.5(5)
B5 B4 Mo2 C14 -108.8(7)
Mo1 B4 Mo2 C14 -179.1(3)
B3 B4 Mo2 B1 1.3(6)
B2 B4 Mo2 B1 -48.1(6)
B5 B4 Mo2 B1 130.7(8)
Mo1 B4 Mo2 B1 60.3(4)
B3 B4 Mo2 Se2 -63.9(6)
B2 B4 Mo2 Se2 -113.3(5)
B5 B4 Mo2 Se2 65.4(7)
Mo1 B4 Mo2 Se2 -4.9(3)
B3 B4 Mo2 Se1 -114.6(5)
B2 B4 Mo2 Se1 -164.0(5)
B5 B4 Mo2 Se1 14.7(7)
Mo1 B4 Mo2 Se1 -55.6(2)
C15 C14 Mo2 B2 150.6(6)
C13 C14 Mo2 B2 -92.8(6)
C19 C14 Mo2 B2 31.8(8)
C15 C14 Mo2 B5 62.8(7)
C13 C14 Mo2 B5 179.3(7)
C19 C14 Mo2 B5 -56.0(10)
C15 C14 Mo2 B6 -127.6(11)
C13 C14 Mo2 B6 -11.1(13)
C19 C14 Mo2 B6 113.6(13)
C15 C14 Mo2 C11 -37.9(5)
C13 C14 Mo2 C11 78.6(6)
C19 C14 Mo2 C11 -156.8(9)
C13 C14 Mo2 C15 116.5(8)
C19 C14 Mo2 C15 -118.8(10)
C15 C14 Mo2 C12 -80.4(5)
C13 C14 Mo2 C12 36.1(5)
C19 C14 Mo2 C12 160.8(9)
C15 C14 Mo2 C13 -116.5(8)
C19 C14 Mo2 C13 124.6(11)
C15 C14 Mo2 B4 108.4(6)
C13 C14 Mo2 B4 -135.0(6)
C19 C14 Mo2 B4 -10.4(9)
C15 C14 Mo2 B1 178.2(6)
C13 C14 Mo2 B1 -65.3(7)
C19 C14 Mo2 B1 59.4(9)
C15 C14 Mo2 Se2 -59.8(7)
C13 C14 Mo2 Se2 56.7(8)
C19 C14 Mo2 Se2 -178.6(6)
C15 C14 Mo2 Se1 21.2(6)
C13 C14 Mo2 Se1 137.7(5)
C19 C14 Mo2 Se1 -97.6(8)
B3 B1 Mo2 B2 -46.2(6)
B6 B1 Mo2 B2 -175.5(12)
Mo1 B1 Mo2 B2 -104.9(6)
B3 B1 Mo2 B5 32.9(8)
B6 B1 Mo2 B5 -96.4(10)
B2 B1 Mo2 B5 79.1(7)
Mo1 B1 Mo2 B5 -25.8(5)
B3 B1 Mo2 B6 129.3(12)
B2 B1 Mo2 B6 175.5(12)
Mo1 B1 Mo2 B6 70.7(9)
B3 B1 Mo2 C11 -164.1(6)
B6 B1 Mo2 C11 66.5(12)
B2 B1 Mo2 C11 -117.9(8)
Mo1 B1 Mo2 C11 137.2(6)
B3 B1 Mo2 C15 -82.4(12)
B6 B1 Mo2 C15 148.3(11)
B2 B1 Mo2 C15 -36.2(13)
Mo1 B1 Mo2 C15 -141.0(8)
B3 B1 Mo2 C12 -151.6(5)
B6 B1 Mo2 C12 79.1(10)
B2 B1 Mo2 C12 -105.3(6)
Mo1 B1 Mo2 C12 149.8(3)
B3 B1 Mo2 C13 -117.1(6)
B6 B1 Mo2 C13 113.6(10)
B2 B1 Mo2 C13 -70.9(6)
Mo1 B1 Mo2 C13 -175.7(3)
B3 B1 Mo2 B4 -1.3(6)
B6 B1 Mo2 B4 -130.6(10)
B2 B1 Mo2 B4 45.0(5)
Mo1 B1 Mo2 B4 -59.9(4)
B3 B1 Mo2 C14 -84.9(7)
B6 B1 Mo2 C14 145.8(9)
B2 B1 Mo2 C14 -38.6(7)
Mo1 B1 Mo2 C14 -143.5(3)
B3 B1 Mo2 Se2 118.6(6)
B6 B1 Mo2 Se2 -10.8(9)
B2 B1 Mo2 Se2 164.8(6)
Mo1 B1 Mo2 Se2 59.9(2)
B3 B1 Mo2 Se1 74.6(6)
B6 B1 Mo2 Se1 -54.8(10)
B2 B1 Mo2 Se1 120.8(5)
Mo1 B1 Mo2 Se1 15.9(4)
Mo1 Se2 Mo2 B2 -43.9(4)
Mo1 Se2 Mo2 B5 45.9(4)
Mo1 Se2 Mo2 B6 -72.1(12)
Mo1 Se2 Mo2 C11 153.4(2)
Mo1 Se2 Mo2 C15 133.7(3)
Mo1 Se2 Mo2 C12 -170.3(2)
Mo1 Se2 Mo2 C13 -151.6(3)
Mo1 Se2 Mo2 B4 4.7(3)
Mo1 Se2 Mo2 C14 172.0(5)
Mo1 Se2 Mo2 B1 -56.9(4)
Mo1 Se2 Mo2 Se1 72.57(8)
Mo1 Se1 Mo2 B2 37.2(4)
Mo1 Se1 Mo2 B5 67.5(7)
Mo1 Se1 Mo2 B6 -51.7(5)
Mo1 Se1 Mo2 C11 -168.9(2)
Mo1 Se1 Mo2 C15 155.6(2)
Mo1 Se1 Mo2 C12 -148.2(2)
Mo1 Se1 Mo2 C13 -175.5(4)
Mo1 Se1 Mo2 B4 51.2(3)
Mo1 Se1 Mo2 C14 143.5(3)
Mo1 Se1 Mo2 B1 -15.1(4)
Mo1 Se1 Mo2 Se2 -69.18(7)
